data_4506631
loop_
_publ_author_name
'Johmoto, Kohei'
'Sekine, Akiko'
'Uekusa, Hidehiro'

_publ_section_title
;
 Photochromism Control of Salicylideneaniline Derivatives by Acid--Base
 Co-Crystallization
;
_journal_issue 10
_journal_name_full 'Crystal Growth &amp; Design'
_journal_page_first 4779
_journal_paper_doi 10.1021/cg300454q
_journal_volume 12
_journal_year 2012
_chemical_formula_moiety 'C14 H11 N1 O3'
_chemical_formula_sum 'C14 H11 N O3'
_chemical_formula_weight 241.24
_chemical_name_systematic
; 
 ? 
;
_space_group_IT_number 14
_symmetry_cell_setting monoclinic
_symmetry_space_group_name_Hall '-P 2ybc'
_symmetry_space_group_name_H-M 'P 1 21/c 1'
_atom_sites_solution_hydrogens geom
_atom_sites_solution_primary direct
_atom_sites_solution_secondary difmap
_audit_creation_method SHELXL-97
_cell_angle_alpha 90.00
_cell_angle_beta 91.330(3)
_cell_angle_gamma 90.00
_cell_formula_units_Z 4
_cell_length_a 24.618(3)
_cell_length_b 3.8451(6)
_cell_length_c 12.3857(16)
_cell_measurement_reflns_used 8591
_cell_measurement_temperature 293(2)
_cell_measurement_theta_max 27.45
_cell_measurement_theta_min 3.29
_cell_volume 1172.1(3)
_computing_cell_refinement 'PROCESS-AUTO (Rigaku, 1998)'
_computing_data_collection 'PROCESS-AUTO (Rigaku, 1998)'
_computing_data_reduction 'PROCESS-AUTO (Rigaku, 1998)'
_computing_molecular_graphics 'ORTEP-3 (Farrugia, 2008)'
_computing_publication_material 'SHELXL-97 (Sheldrick, 1997)'
_computing_structure_refinement 'SHELXL-97 (Sheldrick, 1997)'
_computing_structure_solution 'SHELXS-97 (Sheldrick, 1990)'
_diffrn_ambient_temperature 293(2)
_diffrn_measured_fraction_theta_full 0.995
_diffrn_measured_fraction_theta_max 0.995
_diffrn_measurement_device_type 'Rigaku R-AXIS RAPID IP Area Detector System'
_diffrn_measurement_method '\w scans'
_diffrn_radiation_monochromator graphite
_diffrn_radiation_source 'fine-focus sealed tube'
_diffrn_radiation_type MoK\a
_diffrn_radiation_wavelength 0.71075
_diffrn_reflns_av_R_equivalents 0.0492
_diffrn_reflns_av_sigmaI/netI 0.0371
_diffrn_reflns_limit_h_max 31
_diffrn_reflns_limit_h_min -31
_diffrn_reflns_limit_k_max 4
_diffrn_reflns_limit_k_min -4
_diffrn_reflns_limit_l_max 15
_diffrn_reflns_limit_l_min -16
_diffrn_reflns_number 15904
_diffrn_reflns_theta_full 27.48
_diffrn_reflns_theta_max 27.48
_diffrn_reflns_theta_min 3.29
_exptl_absorpt_coefficient_mu 0.097
_exptl_absorpt_correction_T_max 0.9801
_exptl_absorpt_correction_T_min 0.9663
_exptl_absorpt_correction_type multi-scan
_exptl_absorpt_process_details 'Absorption was corrected by ABSCOR'
_exptl_crystal_colour yellow
_exptl_crystal_density_diffrn 1.367
_exptl_crystal_density_method 'not measured'
_exptl_crystal_description block
_exptl_crystal_F_000 504
_exptl_crystal_size_max 0.36
_exptl_crystal_size_mid 0.22
_exptl_crystal_size_min 0.21
_refine_diff_density_max 0.257
_refine_diff_density_min -0.173
_refine_diff_density_rms 0.051
_refine_ls_extinction_method none
_refine_ls_goodness_of_fit_ref 1.030
_refine_ls_hydrogen_treatment mixed
_refine_ls_matrix_type full
_refine_ls_number_parameters 172
_refine_ls_number_reflns 2641
_refine_ls_number_restraints 0
_refine_ls_restrained_S_all 1.030
_refine_ls_R_factor_all 0.0711
_refine_ls_R_factor_gt 0.0500
_refine_ls_shift/su_max 0.000
_refine_ls_shift/su_mean 0.000
_refine_ls_structure_factor_coef Fsqd
_refine_ls_weighting_details 'calc w=1/[\s^2^(Fo^2^)+(0.0850P)^2^+0.0000P] where P=(Fo^2^+2Fc^2^)/3'
_refine_ls_weighting_scheme calc
_refine_ls_wR_factor_gt 0.1327
_refine_ls_wR_factor_ref 0.1441
_reflns_number_gt 1769
_reflns_number_total 2641
_reflns_threshold_expression >2sigma(I)
_cod_data_source_file cg300454q_si_002.cif
_cod_data_source_block 1
_cod_depositor_comments
;
The following automatic conversions were performed:

'_symmetry_cell_setting' value 'Monoclinic' changed to 'monoclinic'
according to /home/saulius/struct/CIF-dictionaries/cif_core.dic
dictionary named 'cif_core.dic' version 2.4.2 from 2011-04-26.

Automatic conversion script
Id: cif_fix_values 1891 2012-01-12 08:04:46Z andrius 
;
_cod_original_sg_symbol_H-M P21/c
_cod_database_code 4506631

loop_
_symmetry_equiv_pos_as_xyz
'x, y, z'
'-x, y+1/2, -z+1/2'
'-x, -y, -z'
'x, -y-1/2, z-1/2'

loop_
_atom_site_label
_atom_site_type_symbol
_atom_site_fract_x
_atom_site_fract_y
_atom_site_fract_z
_atom_site_U_iso_or_equiv
_atom_site_adp_type
_atom_site_occupancy
_atom_site_symmetry_multiplicity
_atom_site_calc_flag
_atom_site_refinement_flags
O1 O 0.18137(5) -0.2964(4) 0.50239(9) 0.0751(4) Uani 1 1 d .
H1O H 0.2143(10) -0.251(7) 0.468(2) 0.113 Uiso 1 1 d .
O2 O 0.43494(4) -0.1407(4) 0.49257(9) 0.0687(4) Uani 1 1 d .
O3 O 0.48301(4) 0.1394(4) 0.36941(10) 0.0699(4) Uani 1 1 d .
H3O H 0.5210(8) 0.143(7) 0.4346(17) 0.105 Uiso 1 1 d .
N1 N 0.24523(5) -0.2003(4) 0.33923(10) 0.0516(3) Uani 1 1 d .
C1 C 0.15522(5) -0.4290(4) 0.31874(12) 0.0502(4) Uani 1 1 d .
C2 C 0.14388(6) -0.4137(5) 0.42903(12) 0.0559(4) Uani 1 1 d .
C3 C 0.09335(6) -0.5213(6) 0.46456(14) 0.0691(5) Uani 1 1 d .
H3 H 0.0855 -0.5109 0.5376 0.083 Uiso 1 1 calc R
C4 C 0.05497(6) -0.6431(5) 0.39134(17) 0.0705(5) Uani 1 1 d .
H4 H 0.0214 -0.7164 0.4158 0.085 Uiso 1 1 calc R
C5 C 0.06527(7) -0.6587(5) 0.28219(17) 0.0685(5) Uani 1 1 d .
H5 H 0.0389 -0.7403 0.2335 0.082 Uiso 1 1 calc R
C6 C 0.11509(6) -0.5516(5) 0.24676(14) 0.0615(4) Uani 1 1 d .
H6 H 0.1222 -0.5609 0.1734 0.074 Uiso 1 1 calc R
C7 C 0.20682(6) -0.3176(4) 0.27720(13) 0.0523(4) Uani 1 1 d .
H7C H 0.2107(6) -0.336(4) 0.1990(15) 0.063 Uiso 1 1 d .
C8 C 0.29522(5) -0.0889(4) 0.29542(11) 0.0489(4) Uani 1 1 d .
C9 C 0.30041(6) 0.0403(5) 0.19052(12) 0.0560(4) Uani 1 1 d .
H9 H 0.2700 0.0533 0.1446 0.067 Uiso 1 1 calc R
C10 C 0.35023(6) 0.1482(5) 0.15490(13) 0.0600(4) Uani 1 1 d .
H10 H 0.3532 0.2313 0.0848 0.072 Uiso 1 1 calc R
C11 C 0.39591(6) 0.1347(5) 0.22207(12) 0.0559(4) Uani 1 1 d .
H11 H 0.4294 0.2085 0.1975 0.067 Uiso 1 1 calc R
C12 C 0.39114(6) 0.0095(4) 0.32674(11) 0.0494(4) Uani 1 1 d .
C13 C 0.34082(5) -0.1014(4) 0.36292(11) 0.0489(4) Uani 1 1 d .
H13 H 0.3378 -0.1846 0.4330 0.059 Uiso 1 1 calc R
C14 C 0.43916(6) -0.0001(5) 0.40184(12) 0.0518(4) Uani 1 1 d .

loop_
_atom_site_aniso_label
_atom_site_aniso_U_11
_atom_site_aniso_U_22
_atom_site_aniso_U_33
_atom_site_aniso_U_23
_atom_site_aniso_U_13
_atom_site_aniso_U_12
O1 0.0583(7) 0.1176(13) 0.0491(7) 0.0003(6) -0.0020(5) -0.0112(7)
O2 0.0486(6) 0.0966(11) 0.0609(7) 0.0104(6) 0.0013(5) -0.0074(6)
O3 0.0465(7) 0.0919(11) 0.0716(8) 0.0049(6) 0.0053(5) -0.0130(6)
N1 0.0424(7) 0.0617(9) 0.0508(7) 0.0003(6) 0.0012(5) -0.0011(5)
C1 0.0428(8) 0.0513(10) 0.0565(8) 0.0005(7) -0.0031(6) 0.0018(6)
C2 0.0450(8) 0.0655(11) 0.0571(9) 0.0067(8) -0.0010(6) 0.0032(7)
C3 0.0557(10) 0.0795(14) 0.0722(11) 0.0146(9) 0.0095(8) 0.0043(8)
C4 0.0424(9) 0.0649(13) 0.1043(15) 0.0145(10) 0.0068(8) -0.0013(7)
C5 0.0496(10) 0.0616(12) 0.0939(14) -0.0046(9) -0.0091(8) -0.0034(7)
C6 0.0535(9) 0.0663(12) 0.0643(10) -0.0062(8) -0.0065(7) -0.0020(7)
C7 0.0475(8) 0.0609(11) 0.0486(9) -0.0022(7) -0.0002(6) -0.0001(6)
C8 0.0454(8) 0.0506(10) 0.0509(8) -0.0024(6) 0.0036(5) 0.0008(6)
C9 0.0539(8) 0.0621(11) 0.0521(9) 0.0017(7) -0.0004(6) 0.0007(7)
C10 0.0645(10) 0.0664(12) 0.0494(9) 0.0074(7) 0.0058(7) -0.0008(8)
C11 0.0500(8) 0.0600(11) 0.0583(9) 0.0004(7) 0.0127(6) -0.0033(7)
C12 0.0460(8) 0.0490(10) 0.0535(8) -0.0059(6) 0.0054(6) -0.0005(6)
C13 0.0471(8) 0.0538(10) 0.0461(8) -0.0023(6) 0.0046(5) -0.0014(6)
C14 0.0439(8) 0.0575(11) 0.0543(9) -0.0060(7) 0.0089(6) -0.0009(6)

loop_
_atom_type_symbol
_atom_type_description
_atom_type_scat_dispersion_real
_atom_type_scat_dispersion_imag
_atom_type_scat_source
C C 0.0033 0.0016 'International Tables Vol C Tables 4.2.6.8 and 6.1.1.4'
H H 0.0000 0.0000 'International Tables Vol C Tables 4.2.6.8 and 6.1.1.4'
N N 0.0061 0.0033 'International Tables Vol C Tables 4.2.6.8 and 6.1.1.4'
O O 0.0106 0.0060 'International Tables Vol C Tables 4.2.6.8 and 6.1.1.4'

loop_
_geom_angle_atom_site_label_1
_geom_angle_atom_site_label_2
_geom_angle_atom_site_label_3
_geom_angle
C2 O1 H1O 110.0(16)
C14 O3 H3O 115.8(10)
C7 N1 C8 120.56(13)
C6 C1 C2 118.82(14)
C6 C1 C7 119.12(14)
C2 C1 C7 122.05(13)
O1 C2 C3 119.07(14)
O1 C2 C1 121.24(13)
C3 C2 C1 119.69(15)
C4 C3 C2 119.84(16)
C4 C3 H3 120.1
C2 C3 H3 120.1
C3 C4 C5 121.35(16)
C3 C4 H4 119.3
C5 C4 H4 119.3
C6 C5 C4 118.96(15)
C6 C5 H5 120.5
C4 C5 H5 120.5
C5 C6 C1 121.33(16)
C5 C6 H6 119.3
C1 C6 H6 119.3
N1 C7 C1 122.07(14)
N1 C7 H7C 122.0(9)
C1 C7 H7C 115.9(9)
C13 C8 C9 118.84(13)
C13 C8 N1 117.11(12)
C9 C8 N1 124.03(12)
C10 C9 C8 120.38(14)
C10 C9 H9 119.8
C8 C9 H9 119.8
C9 C10 C11 120.88(14)
C9 C10 H10 119.6
C11 C10 H10 119.6
C10 C11 C12 119.25(13)
C10 C11 H11 120.4
C12 C11 H11 120.4
C11 C12 C13 120.03(13)
C11 C12 C14 120.57(13)
C13 C12 C14 119.39(13)
C8 C13 C12 120.63(13)
C8 C13 H13 119.7
C12 C13 H13 119.7
O2 C14 O3 123.43(13)
O2 C14 C12 119.33(12)
O3 C14 C12 117.23(13)

loop_
_geom_bond_atom_site_label_1
_geom_bond_atom_site_label_2
_geom_bond_distance
O1 C2 1.3572(19)
O1 H1O 0.94(3)
O2 C14 1.2537(19)
O3 C14 1.2784(17)
O3 H3O 1.22(2)
N1 C7 1.2862(19)
N1 C8 1.4223(18)
C1 C6 1.397(2)
C1 C2 1.402(2)
C1 C7 1.446(2)
C2 C3 1.392(2)
C3 C4 1.377(3)
C3 H3 0.9300
C4 C5 1.383(3)
C4 H4 0.9300
C5 C6 1.375(2)
C5 H5 0.9300
C6 H6 0.9300
C7 H7C 0.978(18)
C8 C13 1.3849(19)
C8 C9 1.400(2)
C9 C10 1.377(2)
C9 H9 0.9300
C10 C11 1.384(2)
C10 H10 0.9300
C11 C12 1.390(2)
C11 H11 0.9300
C12 C13 1.3939(19)
C12 C14 1.488(2)
C13 H13 0.9300

loop_
_geom_torsion_atom_site_label_1
_geom_torsion_atom_site_label_2
_geom_torsion_atom_site_label_3
_geom_torsion_atom_site_label_4
_geom_torsion
C6 C1 C2 O1 -179.93(16)
C7 C1 C2 O1 -0.8(3)
C6 C1 C2 C3 0.3(3)
C7 C1 C2 C3 179.41(17)
O1 C2 C3 C4 -179.58(17)
C1 C2 C3 C4 0.2(3)
C2 C3 C4 C5 -0.6(3)
C3 C4 C5 C6 0.4(3)
C4 C5 C6 C1 0.2(3)
C2 C1 C6 C5 -0.5(3)
C7 C1 C6 C5 -179.65(16)
C8 N1 C7 C1 -179.19(14)
C6 C1 C7 N1 179.57(16)
C2 C1 C7 N1 0.4(3)
C7 N1 C8 C13 -154.40(16)
C7 N1 C8 C9 27.6(3)
C13 C8 C9 C10 0.9(3)
N1 C8 C9 C10 178.91(16)
C8 C9 C10 C11 -0.7(3)
C9 C10 C11 C12 0.1(3)
C10 C11 C12 C13 0.2(2)
C10 C11 C12 C14 -178.46(15)
C9 C8 C13 C12 -0.6(2)
N1 C8 C13 C12 -178.76(14)
C11 C12 C13 C8 0.1(2)
C14 C12 C13 C8 178.73(14)
C11 C12 C14 O2 -174.05(16)
C13 C12 C14 O2 7.3(2)
C11 C12 C14 O3 6.2(2)
C13 C12 C14 O3 -172.42(15)

loop_
_cod_related_entry_id
_cod_related_entry_database
_cod_related_entry_code
1 ChemSpider 22825233
